data_7046696
loop_
_publ_author_name
'Spiegel, Michael T.'
'Hoogerbrugge, Amanda'
'Truksa, Shamus'
'Smith, Andrew G.'
'Shuford, Kevin L.'
'Klausmeyer, Kevin K.'
'Farmer, Patrick J.'

_publ_section_title
;
 Synthesis of first row transition metal selenomaltol complexes.
;
_journal_issue 27
_journal_name_full 'Dalton transactions (Cambridge, England : 2003)'
_journal_page_first 9030
_journal_page_last 9037
_journal_paper_doi 10.1039/c8dt01170b
_journal_volume 47
_journal_year 2018
_chemical_formula_sum 'C12 H12 Ni O5 Se2'
_chemical_formula_weight 452.85
_space_group_crystal_system monoclinic
_space_group_IT_number 14
_space_group_name_Hall '-P 2ybc'
_space_group_name_H-M_alt 'P 1 21/c 1'
_symmetry_space_group_name_Hall '-P 2ybc'
_symmetry_space_group_name_H-M 'P 1 21/c 1'
_atom_sites_solution_hydrogens mixed
_audit_creation_method SHELXL-2014
_audit_update_record
;
2018-03-13 deposited with the CCDC.
2018-06-15 downloaded from the CCDC.
;
_cell_angle_alpha 90
_cell_angle_beta 101.042(3)
_cell_angle_gamma 90
_cell_formula_units_Z 4
_cell_length_a 8.2986(6)
_cell_length_b 24.7783(14)
_cell_length_c 6.9641(5)
_cell_measurement_reflns_used 5016
_cell_measurement_temperature 150(2)
_cell_measurement_theta_max 28.19
_cell_measurement_theta_min 2.50
_cell_volume 1405.48(16)
_computing_cell_refinement 'Bruker SAINTPLUS'
_computing_data_collection 'Bruker APEX2'
_computing_data_reduction 'Bruker SAINTPLUS'
_computing_molecular_graphics 'Bruker SHELXTL'
_computing_publication_material 'Bruker SHELXTL'
_computing_structure_refinement 'SHELXL-2014 (Sheldrick, 2014)'
_computing_structure_solution 'SHELXS-97 (Sheldrick 2008)'
_diffrn_ambient_temperature 150(2)
_diffrn_measured_fraction_theta_full 0.999
_diffrn_measured_fraction_theta_max 0.998
_diffrn_measurement_device_type 'Bruker APEX-II CCD'
_diffrn_measurement_method '\f and \w scans'
_diffrn_radiation_type MoK\a
_diffrn_radiation_wavelength 0.71073
_diffrn_reflns_av_R_equivalents 0.0946
_diffrn_reflns_av_unetI/netI 0.0782
_diffrn_reflns_Laue_measured_fraction_full 0.999
_diffrn_reflns_Laue_measured_fraction_max 0.998
_diffrn_reflns_limit_h_max 11
_diffrn_reflns_limit_h_min -10
_diffrn_reflns_limit_k_max 33
_diffrn_reflns_limit_k_min -33
_diffrn_reflns_limit_l_max 9
_diffrn_reflns_limit_l_min -9
_diffrn_reflns_number 15045
_diffrn_reflns_point_group_measured_fraction_full 0.999
_diffrn_reflns_point_group_measured_fraction_max 0.998
_diffrn_reflns_theta_full 25.242
_diffrn_reflns_theta_max 28.295
_diffrn_reflns_theta_min 2.632
_exptl_absorpt_coefficient_mu 6.574
_exptl_absorpt_correction_T_max 0.753
_exptl_absorpt_correction_T_min 0.400
_exptl_absorpt_correction_type multi-scan
_exptl_absorpt_process_details SADABS
_exptl_crystal_colour yellow
_exptl_crystal_density_diffrn 2.140
_exptl_crystal_description plate
_exptl_crystal_F_000 880
_exptl_crystal_size_max 0.136
_exptl_crystal_size_mid 0.089
_exptl_crystal_size_min 0.020
_refine_diff_density_max 0.848
_refine_diff_density_min -0.742
_refine_diff_density_rms 0.163
_refine_ls_extinction_method none
_refine_ls_goodness_of_fit_ref 1.028
_refine_ls_hydrogen_treatment mixed
_refine_ls_matrix_type full
_refine_ls_number_parameters 189
_refine_ls_number_reflns 3482
_refine_ls_number_restraints 0
_refine_ls_restrained_S_all 1.028
_refine_ls_R_factor_all 0.0802
_refine_ls_R_factor_gt 0.0399
_refine_ls_shift/su_max 0.038
_refine_ls_shift/su_mean 0.002
_refine_ls_structure_factor_coef Fsqd
_refine_ls_weighting_details 'w=1/[\s^2^(Fo^2^)+(0.0154P)^2^] where P=(Fo^2^+2Fc^2^)/3'
_refine_ls_weighting_scheme calc
_refine_ls_wR_factor_gt 0.0552
_refine_ls_wR_factor_ref 0.0628
_reflns_Friedel_coverage 0.000
_reflns_number_gt 2365
_reflns_number_total 3482
_reflns_threshold_expression 'I > 2\s(I)'
_cod_data_source_file c8dt01170b2.cif
_cod_data_source_block pf39
_cod_depositor_comments 'Adding full bibliography for 7046695--7046698.cif.'
_cod_database_code 7046696
_shelx_space_group_comment
; 
The symmetry employed for this shelxl refinement is uniquely defined 
by the following loop, which should always be used as a source of 
symmetry information in preference to the above space-group names. 
They are only intended as comments. 
;
_shelx_estimated_absorpt_t_min 0.468
_shelx_estimated_absorpt_t_max 0.880
_shelxl_version_number 2014-3

loop_
_space_group_symop_operation_xyz
'x, y, z'
'-x, y+1/2, -z+1/2'
'-x, -y, -z'
'x, -y-1/2, z-1/2'

loop_
_atom_site_label
_atom_site_type_symbol
_atom_site_fract_x
_atom_site_fract_y
_atom_site_fract_z
_atom_site_U_iso_or_equiv
_atom_site_adp_type
_atom_site_occupancy
_atom_site_site_symmetry_order
_atom_site_calc_flag
_atom_site_refinement_flags_posn
_atom_site_refinement_flags_adp
Se1 Se 0.20862(5) 0.51221(2) 0.59849(6) 0.01644(11) Uani 1 1 d . .
Se2 Se 0.02293(5) 0.62705(2) 0.43530(7) 0.01931(11) Uani 1 1 d . .
Ni1 Ni 0.27743(6) 0.60119(2) 0.59395(8) 0.01438(13) Uani 1 1 d . .
O2 O 0.7401(3) 0.47042(10) 0.8897(4) 0.0178(6) Uani 1 1 d . .
O1 O 0.4932(3) 0.58512(10) 0.7194(4) 0.0175(6) Uani 1 1 d . .
O3 O 0.3470(3) 0.67342(10) 0.6028(4) 0.0192(7) Uani 1 1 d . .
O4 O 0.1811(3) 0.80537(10) 0.4919(4) 0.0194(7) Uani 1 1 d . .
C1 C 0.5359(5) 0.53453(15) 0.7576(6) 0.0144(9) Uani 1 1 d . .
C2 C 0.4222(4) 0.49203(15) 0.7138(5) 0.0133(8) Uani 1 1 d . .
C3 C 0.4750(5) 0.43891(15) 0.7559(6) 0.0184(10) Uani 1 1 d . .
H3 H 0.4005 0.4097 0.7243 0.022 Uiso 1 1 calc R U
C4 C 0.6330(5) 0.42958(15) 0.8422(6) 0.0197(10) Uani 1 1 d . .
H4 H 0.6690 0.3935 0.8697 0.024 Uiso 1 1 calc R U
C5 C 0.6951(5) 0.52205(15) 0.8495(6) 0.0165(9) Uani 1 1 d . .
C6 C 0.8283(5) 0.56123(15) 0.9113(6) 0.0227(10) Uani 1 1 d . .
H6A H 0.8961 0.5495 1.0352 0.034 Uiso 1 1 calc R U
H6B H 0.7812 0.5967 0.9288 0.034 Uiso 1 1 calc R U
H6C H 0.8963 0.5636 0.8110 0.034 Uiso 1 1 calc R U
C7 C 0.2423(5) 0.71191(15) 0.5392(6) 0.0149(9) Uani 1 1 d . .
C8 C 0.0766(5) 0.70034(15) 0.4546(6) 0.0156(9) Uani 1 1 d . .
C9 C -0.0328(5) 0.74292(16) 0.3964(6) 0.0199(10) Uani 1 1 d . .
H9 H -0.1450 0.7359 0.3430 0.024 Uiso 1 1 calc R U
C10 C 0.0237(5) 0.79408(16) 0.4175(6) 0.0209(10) Uani 1 1 d . .
H10 H -0.0506 0.8230 0.3783 0.025 Uiso 1 1 calc R U
C11 C 0.2913(5) 0.76562(15) 0.5502(6) 0.0186(9) Uani 1 1 d . .
C12 C 0.4607(5) 0.78618(16) 0.6192(7) 0.0289(11) Uani 1 1 d . .
H12A H 0.4666 0.8050 0.7441 0.043 Uiso 1 1 calc R U
H12B H 0.4894 0.8112 0.5221 0.043 Uiso 1 1 calc R U
H12C H 0.5380 0.7559 0.6370 0.043 Uiso 1 1 calc R U
O5 O 0.6940(4) 0.67687(14) 0.6121(6) 0.0438(10) Uani 1 1 d . .
H1 H 0.595(6) 0.660(2) 0.633(8) 0.066 Uiso 1 1 d . U
H2 H 0.758(6) 0.650(2) 0.584(8) 0.066 Uiso 1 1 d . U

loop_
_atom_site_aniso_label
_atom_site_aniso_U_11
_atom_site_aniso_U_22
_atom_site_aniso_U_33
_atom_site_aniso_U_23
_atom_site_aniso_U_13
_atom_site_aniso_U_12
Se1 0.0142(2) 0.0144(2) 0.0204(2) 0.00001(19) 0.00251(17) -0.00162(17)
Se2 0.0143(2) 0.0165(2) 0.0254(3) -0.0014(2) -0.00057(18) 0.00040(17)
Ni1 0.0127(3) 0.0124(3) 0.0175(3) 0.0000(2) 0.0018(2) 0.0004(2)
O2 0.0200(15) 0.0129(14) 0.0185(17) 0.0004(12) -0.0010(13) 0.0028(11)
O1 0.0159(15) 0.0120(14) 0.0232(17) 0.0005(12) 0.0004(12) 0.0007(11)
O3 0.0131(14) 0.0109(14) 0.0311(19) 0.0025(13) -0.0022(13) 0.0024(11)
O4 0.0212(16) 0.0131(14) 0.0235(18) -0.0002(13) 0.0034(13) 0.0032(12)
C1 0.023(2) 0.0133(19) 0.007(2) -0.0025(17) 0.0042(17) 0.0019(18)
C2 0.014(2) 0.018(2) 0.008(2) -0.0014(17) 0.0034(16) 0.0001(16)
C3 0.023(2) 0.011(2) 0.021(2) -0.0021(18) 0.005(2) -0.0016(17)
C4 0.026(2) 0.012(2) 0.020(3) 0.0026(18) 0.004(2) 0.0029(18)
C5 0.017(2) 0.015(2) 0.016(2) -0.0026(17) -0.0004(17) -0.0012(17)
C6 0.023(2) 0.019(2) 0.022(3) 0.003(2) -0.007(2) -0.0027(17)
C7 0.018(2) 0.014(2) 0.014(2) 0.0000(17) 0.0068(18) 0.0006(17)
C8 0.020(2) 0.017(2) 0.010(2) 0.0001(17) 0.0045(18) 0.0005(17)
C9 0.019(2) 0.025(2) 0.018(2) 0.0009(19) 0.0074(19) 0.0048(18)
C10 0.020(2) 0.022(2) 0.020(3) 0.004(2) 0.0036(19) 0.0113(19)
C11 0.018(2) 0.014(2) 0.024(3) 0.0037(19) 0.0029(19) 0.0045(17)
C12 0.027(3) 0.015(2) 0.043(3) -0.002(2) 0.002(2) -0.0057(19)
O5 0.0218(19) 0.036(2) 0.077(3) 0.005(2) 0.0167(19) -0.0021(15)

loop_
_atom_type_symbol
_atom_type_description
_atom_type_scat_dispersion_real
_atom_type_scat_dispersion_imag
_atom_type_scat_source
C C 0.0033 0.0016 'International Tables Vol C Tables 4.2.6.8 and 6.1.1.4'
H H 0.0000 0.0000 'International Tables Vol C Tables 4.2.6.8 and 6.1.1.4'
O O 0.0106 0.0060 'International Tables Vol C Tables 4.2.6.8 and 6.1.1.4'
Ni Ni 0.3393 1.1124 'International Tables Vol C Tables 4.2.6.8 and 6.1.1.4'
Se Se -0.0929 2.2259 'International Tables Vol C Tables 4.2.6.8 and 6.1.1.4'

loop_
_geom_angle_atom_site_label_1
_geom_angle_atom_site_label_2
_geom_angle_atom_site_label_3
_geom_angle
C2 Se1 Ni1 92.59(12)
C8 Se2 Ni1 93.01(12)
O1 Ni1 O3 85.81(11)
O1 Ni1 Se1 90.44(8)
O3 Ni1 Se1 176.10(8)
O1 Ni1 Se2 175.53(8)
O3 Ni1 Se2 89.92(8)
Se1 Ni1 Se2 93.86(2)
C5 O2 C4 121.3(3)
C1 O1 Ni1 119.4(2)
C7 O3 Ni1 120.2(2)
C10 O4 C11 121.2(3)
O1 C1 C5 120.0(3)
O1 C1 C2 121.7(3)
C5 C1 C2 118.2(3)
C3 C2 C1 119.2(3)
C3 C2 Se1 125.0(3)
C1 C2 Se1 115.7(3)
C4 C3 C2 119.4(4)
O2 C4 C3 121.3(4)
O2 C5 C1 120.6(3)
O2 C5 C6 113.8(3)
C1 C5 C6 125.7(4)
O3 C7 C11 120.7(3)
O3 C7 C8 121.4(3)
C11 C7 C8 117.8(3)
C9 C8 C7 119.4(4)
C9 C8 Se2 125.4(3)
C7 C8 Se2 115.2(3)
C10 C9 C8 119.0(4)
O4 C10 C9 122.1(4)
O4 C11 C7 120.4(3)
O4 C11 C12 113.0(3)
C7 C11 C12 126.5(3)

loop_
_geom_bond_atom_site_label_1
_geom_bond_atom_site_label_2
_geom_bond_distance
Se1 C2 1.869(4)
Se1 Ni1 2.2791(6)
Se2 C8 1.868(4)
Se2 Ni1 2.2799(6)
Ni1 O1 1.879(3)
Ni1 O3 1.878(2)
O2 C5 1.347(4)
O2 C4 1.346(4)
O1 C1 1.316(4)
O3 C7 1.309(4)
O4 C10 1.339(4)
O4 C11 1.353(4)
C1 C5 1.389(5)
C1 C2 1.408(5)
C2 C3 1.400(5)
C3 C4 1.354(5)
C5 C6 1.472(5)
C7 C11 1.390(5)
C7 C8 1.418(5)
C8 C9 1.400(5)
C9 C10 1.350(5)
C11 C12 1.486(5)

loop_
_geom_hbond_atom_site_label_D
_geom_hbond_atom_site_label_H
_geom_hbond_atom_site_label_A
_geom_hbond_distance_DH
_geom_hbond_distance_HA
_geom_hbond_distance_DA
_geom_hbond_angle_DHA
_geom_hbond_site_symmetry_A
C4 H4 O4 0.95 2.61 3.536(5) 166.5 2_646
C10 H10 O5 0.95 2.53 3.209(5) 128.1 4_475
C12 H12C O5 0.98 2.37 3.335(5) 167.6 .
O5 H1 O1 0.95(5) 2.18(5) 2.997(4) 143(4) .
O5 H1 O3 0.95(5) 2.05(5) 2.869(4) 143(4) .
O5 H2 Se2 0.90(5) 2.67(5) 3.432(4) 144(4) 1_655
